data_2227547
loop_
_publ_author_name
'Dong, Bin'
'Zhang, Yu'
'Chen, Jin-Zhe'

_publ_section_title
;
 (<i>E</i>)-3,5-Dimethoxybenzaldehyde oxime
;
_journal_coeditor_code HB5656
_journal_issue 11
_journal_name_full 'Acta Crystallographica Section E'
_journal_page_first o2719
_journal_paper_doi 10.1107/S1600536810038766
_journal_volume 66
_journal_year 2010
_chemical_formula_iupac 'C9 H11 N O3'
_chemical_formula_moiety 'C9 H11 N O3'
_chemical_formula_sum 'C9 H11 N O3'
_chemical_formula_weight 181.19
_chemical_name_systematic
;
(<i>E</i>)-3,5-Dimethoxybenzaldehyde oxime
;
_space_group_IT_number 19
_symmetry_cell_setting orthorhombic
_symmetry_space_group_name_Hall 'P 2ac 2ab'
_symmetry_space_group_name_H-M 'P 21 21 21'
_atom_sites_solution_hydrogens geom
_atom_sites_solution_primary direct
_atom_sites_solution_secondary difmap
_audit_creation_method SHELXL-97
_cell_angle_alpha 90.00
_cell_angle_beta 90.00
_cell_angle_gamma 90.00
_cell_formula_units_Z 4
_cell_length_a 4.4027(9)
_cell_length_b 13.800(3)
_cell_length_c 14.300(3)
_cell_measurement_reflns_used 3117
_cell_measurement_temperature 113(2)
_cell_measurement_theta_max 27.856
_cell_measurement_theta_min 2.051
_cell_volume 868.8(3)
_computing_cell_refinement 'CrystalClear (Rigaku/MSC, 2005)'
_computing_data_collection 'CrystalClear (Rigaku/MSC, 2005)'
_computing_data_reduction 'CrystalClear (Rigaku/MSC, 2005)'
_computing_molecular_graphics 'SHELXTL (Sheldrick, 2008)'
_computing_publication_material 'SHELXL97 (Sheldrick, 2008)'
_computing_structure_refinement 'SHELXL97 (Sheldrick, 2008)'
_computing_structure_solution 'SHELXS97 (Sheldrick, 2008)'
_diffrn_ambient_temperature 113(2)
_diffrn_detector_area_resol_mean 7.31
_diffrn_measured_fraction_theta_full 0.998
_diffrn_measured_fraction_theta_max 0.998
_diffrn_measurement_device_type 'Rigaku Saturn CCD area-detector'
_diffrn_measurement_method '\w and \f scans'
_diffrn_radiation_monochromator multilayer
_diffrn_radiation_source 'rotating anode'
_diffrn_radiation_type MoK\a
_diffrn_radiation_wavelength 0.71073
_diffrn_reflns_av_R_equivalents 0.0364
_diffrn_reflns_av_sigmaI/netI 0.0270
_diffrn_reflns_limit_h_max 5
_diffrn_reflns_limit_h_min -5
_diffrn_reflns_limit_k_max 12
_diffrn_reflns_limit_k_min -18
_diffrn_reflns_limit_l_max 18
_diffrn_reflns_limit_l_min -18
_diffrn_reflns_number 7173
_diffrn_reflns_theta_full 27.86
_diffrn_reflns_theta_max 27.86
_diffrn_reflns_theta_min 2.05
_diffrn_standards_decay_% 0
_diffrn_standards_interval_count 0
_diffrn_standards_interval_time 0
_diffrn_standards_number 0
_exptl_absorpt_coefficient_mu 0.105
_exptl_absorpt_correction_T_max 0.9896
_exptl_absorpt_correction_T_min 0.9794
_exptl_absorpt_correction_type multi-scan
_exptl_absorpt_process_details '(CrystalClear; Rigaku/MSC, 2005)'
_exptl_crystal_colour colorless
_exptl_crystal_density_diffrn 1.385
_exptl_crystal_density_method 'not measured'
_exptl_crystal_description block
_exptl_crystal_F_000 384
_exptl_crystal_size_max 0.20
_exptl_crystal_size_mid 0.18
_exptl_crystal_size_min 0.10
_refine_diff_density_max 0.217
_refine_diff_density_min -0.165
_refine_ls_extinction_coef 0.135(12)
_refine_ls_extinction_expression Fc^*^=kFc[1+0.001xFc^2^\l^3^/sin(2\q)]^-1/4^
_refine_ls_extinction_method 'SHELXL97 (Sheldrick, 2008)'
_refine_ls_goodness_of_fit_ref 1.081
_refine_ls_hydrogen_treatment mixed
_refine_ls_matrix_type full
_refine_ls_number_parameters 124
_refine_ls_number_reflns 1239
_refine_ls_number_restraints 0
_refine_ls_restrained_S_all 1.081
_refine_ls_R_factor_all 0.0338
_refine_ls_R_factor_gt 0.0303
_refine_ls_shift/su_max 0.001
_refine_ls_shift/su_mean 0.000
_refine_ls_structure_factor_coef Fsqd
_refine_ls_weighting_details 'calc w=1/[\s^2^(Fo^2^)+(0.0566P)^2^+0.0067P] where P=(Fo^2^+2Fc^2^)/3'
_refine_ls_weighting_scheme calc
_refine_ls_wR_factor_gt 0.0789
_refine_ls_wR_factor_ref 0.0811
_reflns_number_gt 1115
_reflns_number_total 1239
_reflns_threshold_expression I>2sigma(I)
_cod_data_source_file hb5656.cif
_cod_data_source_block I
_cod_original_cell_volume 868.9(3)
_cod_database_code 2227547
_cod_database_fobs_code 2227547

loop_
_symmetry_equiv_pos_as_xyz
'x, y, z'
'-x+1/2, -y, z+1/2'
'-x, y+1/2, -z+1/2'
'x+1/2, -y+1/2, -z'

loop_
_atom_site_type_symbol
_atom_site_label
_atom_site_fract_x
_atom_site_fract_y
_atom_site_fract_z
_atom_site_U_iso_or_equiv
_atom_site_adp_type
_atom_site_calc_flag
_atom_site_refinement_flags
_atom_site_occupancy
_atom_site_disorder_assembly
_atom_site_disorder_group
O O1 1.1440(3) 0.57833(8) 1.13939(7) 0.0215(3) Uani d . 1 . .
O O2 1.2719(3) 0.66671(7) 0.81997(7) 0.0212(3) Uani d . 1 . .
O O3 0.2763(3) 0.27744(7) 0.90865(7) 0.0195(3) Uani d . 1 . .
H H3 0.211(5) 0.2351(13) 0.9537(13) 0.029 Uiso d . 1 . .
N N1 0.4898(3) 0.33604(8) 0.95540(9) 0.0159(3) Uani d . 1 . .
C C1 1.0843(4) 0.56661(10) 1.04608(10) 0.0170(3) Uani d . 1 . .
C C2 1.2075(4) 0.62501(10) 0.97646(10) 0.0179(3) Uani d . 1 . .
H H2 1.3404 0.6767 0.9923 0.021 Uiso calc R 1 . .
C C3 1.1337(4) 0.60688(10) 0.88299(10) 0.0169(3) Uani d . 1 . .
C C4 0.9316(4) 0.53398(10) 0.85910(10) 0.0168(3) Uani d . 1 . .
H H4 0.8775 0.5233 0.7956 0.020 Uiso calc R 1 . .
C C5 0.8078(4) 0.47596(10) 0.93064(10) 0.0156(3) Uani d . 1 . .
C C6 0.8833(4) 0.49179(10) 1.02358(10) 0.0167(3) Uani d . 1 . .
H H6 0.7994 0.4522 1.0714 0.020 Uiso calc R 1 . .
C C7 1.3439(4) 0.65620(10) 1.16453(11) 0.0221(4) Uani d . 1 . .
H H7A 1.5396 0.6476 1.1329 0.033 Uiso calc R 1 . .
H H7B 1.3752 0.6561 1.2324 0.033 Uiso calc R 1 . .
H H7C 1.2536 0.7180 1.1455 0.033 Uiso calc R 1 . .
C C8 1.2008(4) 0.65223(11) 0.72320(10) 0.0255(4) Uani d . 1 . .
H H8A 1.2574 0.5862 0.7048 0.038 Uiso calc R 1 . .
H H8B 1.3140 0.6990 0.6852 0.038 Uiso calc R 1 . .
H H8C 0.9824 0.6616 0.7135 0.038 Uiso calc R 1 . .
C C9 0.5886(3) 0.40214(10) 0.90072(10) 0.0161(3) Uani d . 1 . .
H H9 0.5170 0.4035 0.8381 0.019 Uiso calc R 1 . .

loop_
_atom_site_aniso_label
_atom_site_aniso_U_11
_atom_site_aniso_U_22
_atom_site_aniso_U_33
_atom_site_aniso_U_12
_atom_site_aniso_U_13
_atom_site_aniso_U_23
O1 0.0254(6) 0.0209(5) 0.0180(5) -0.0057(5) -0.0022(5) -0.0001(4)
O2 0.0242(6) 0.0191(5) 0.0204(5) -0.0043(4) 0.0028(5) 0.0047(4)
O3 0.0208(6) 0.0195(5) 0.0182(5) -0.0073(5) -0.0012(5) -0.0006(4)
N1 0.0136(6) 0.0151(6) 0.0188(6) -0.0007(5) -0.0006(6) -0.0019(4)
C1 0.0169(7) 0.0151(7) 0.0189(7) 0.0014(6) -0.0015(6) -0.0009(5)
C2 0.0161(7) 0.0137(6) 0.0238(7) -0.0007(6) -0.0006(6) -0.0007(5)
C3 0.0156(7) 0.0135(7) 0.0218(7) 0.0024(6) 0.0032(6) 0.0038(5)
C4 0.0175(7) 0.0163(7) 0.0166(7) 0.0015(6) 0.0001(6) 0.0009(5)
C5 0.0132(7) 0.0134(6) 0.0203(7) 0.0018(6) -0.0003(6) 0.0002(5)
C6 0.0162(7) 0.0149(7) 0.0188(7) -0.0005(6) 0.0008(6) 0.0020(5)
C7 0.0230(8) 0.0214(8) 0.0218(8) -0.0030(6) -0.0016(7) -0.0046(6)
C8 0.0334(10) 0.0252(8) 0.0179(8) -0.0010(7) 0.0049(7) 0.0048(6)
C9 0.0157(7) 0.0171(7) 0.0156(7) 0.0010(6) -0.0014(6) 0.0000(5)

loop_
_atom_type_symbol
_atom_type_description
_atom_type_scat_dispersion_real
_atom_type_scat_dispersion_imag
_atom_type_scat_source
C C 0.0033 0.0000 'International Tables Vol C Tables 4.2.6.8 and 6.1.1.4'
H H 0.0000 0.0000 'International Tables Vol C Tables 4.2.6.8 and 6.1.1.4'
N N 0.0061 0.0000 'International Tables Vol C Tables 4.2.6.8 and 6.1.1.4'
O O 0.0106 0.0000 'International Tables Vol C Tables 4.2.6.8 and 6.1.1.4'

loop_
_geom_angle_atom_site_label_1
_geom_angle_atom_site_label_2
_geom_angle_atom_site_label_3
_geom_angle_site_symmetry_1
_geom_angle_site_symmetry_3
_geom_angle
_geom_angle_publ_flag
C1 O1 C7 . . 116.76(12) ?
C3 O2 C8 . . 117.12(12) ?
N1 O3 H3 . . 103.9(12) ?
C9 N1 O3 . . 110.28(12) ?
O1 C1 C2 . . 123.64(14) ?
O1 C1 C6 . . 115.67(13) ?
C2 C1 C6 . . 120.68(14) ?
C1 C2 C3 . . 119.34(14) ?
C1 C2 H2 . . 120.3 ?
C3 C2 H2 . . 120.3 ?
O2 C3 C4 . . 124.22(13) ?
O2 C3 C2 . . 114.79(13) ?
C4 C3 C2 . . 120.98(13) ?
C3 C4 C5 . . 118.82(14) ?
C3 C4 H4 . . 120.6 ?
C5 C4 H4 . . 120.6 ?
C6 C5 C4 . . 120.89(14) ?
C6 C5 C9 . . 123.12(13) ?
C4 C5 C9 . . 115.94(13) ?
C5 C6 C1 . . 119.26(14) ?
C5 C6 H6 . . 120.4 ?
C1 C6 H6 . . 120.4 ?
O1 C7 H7A . . 109.5 ?
O1 C7 H7B . . 109.5 ?
H7A C7 H7B . . 109.5 ?
O1 C7 H7C . . 109.5 ?
H7A C7 H7C . . 109.5 ?
H7B C7 H7C . . 109.5 ?
O2 C8 H8A . . 109.5 ?
O2 C8 H8B . . 109.5 ?
H8A C8 H8B . . 109.5 ?
O2 C8 H8C . . 109.5 ?
H8A C8 H8C . . 109.5 ?
H8B C8 H8C . . 109.5 ?
N1 C9 C5 . . 122.77(13) ?
N1 C9 H9 . . 118.6 ?
C5 C9 H9 . . 118.6 ?

loop_
_geom_bond_atom_site_label_1
_geom_bond_atom_site_label_2
_geom_bond_site_symmetry_2
_geom_bond_distance
_geom_bond_publ_flag
O1 C1 . 1.3697(18) ?
O1 C7 . 1.4349(19) ?
O2 C3 . 1.3653(17) ?
O2 C8 . 1.4328(17) ?
O3 N1 . 1.4087(15) ?
O3 H3 . 0.916(19) ?
N1 C9 . 1.2777(18) ?
C1 C2 . 1.391(2) ?
C1 C6 . 1.397(2) ?
C2 C3 . 1.398(2) ?
C2 H2 . 0.9500 ?
C3 C4 . 1.386(2) ?
C4 C5 . 1.4089(19) ?
C4 H4 . 0.9500 ?
C5 C6 . 1.387(2) ?
C5 C9 . 1.467(2) ?
C6 H6 . 0.9500 ?
C7 H7A . 0.9800 ?
C7 H7B . 0.9800 ?
C7 H7C . 0.9800 ?
C8 H8A . 0.9800 ?
C8 H8B . 0.9800 ?
C8 H8C . 0.9800 ?
C9 H9 . 0.9500 ?

loop_
_geom_hbond_atom_site_label_D
_geom_hbond_atom_site_label_H
_geom_hbond_atom_site_label_A
_geom_hbond_site_symmetry_A
_geom_hbond_distance_DH
_geom_hbond_distance_HA
_geom_hbond_distance_DA
_geom_hbond_angle_DHA
O3 H3 N1 4_457 0.916(19) 1.90(2) 2.7970(17) 166.5(19)

loop_
_geom_torsion_atom_site_label_1
_geom_torsion_atom_site_label_2
_geom_torsion_atom_site_label_3
_geom_torsion_atom_site_label_4
_geom_torsion_site_symmetry_1
_geom_torsion_site_symmetry_2
_geom_torsion_site_symmetry_3
_geom_torsion_site_symmetry_4
_geom_torsion
_geom_torsion_publ_flag
C7 O1 C1 C2 . . . . 0.4(2) ?
C7 O1 C1 C6 . . . . -178.53(13) ?
O1 C1 C2 C3 . . . . 179.67(14) ?
C6 C1 C2 C3 . . . . -1.4(2) ?
C8 O2 C3 C4 . . . . 0.0(2) ?
C8 O2 C3 C2 . . . . -179.10(14) ?
C1 C2 C3 O2 . . . . -178.50(13) ?
C1 C2 C3 C4 . . . . 2.3(2) ?
O2 C3 C4 C5 . . . . 178.97(14) ?
C2 C3 C4 C5 . . . . -2.0(2) ?
C3 C4 C5 C6 . . . . 0.7(2) ?
C3 C4 C5 C9 . . . . 178.22(13) ?
C4 C5 C6 C1 . . . . 0.2(2) ?
C9 C5 C6 C1 . . . . -177.15(13) ?
O1 C1 C6 C5 . . . . 179.15(14) ?
C2 C1 C6 C5 . . . . 0.2(2) ?
O3 N1 C9 C5 . . . . 178.28(12) ?
C6 C5 C9 N1 . . . . -12.4(2) ?
C4 C5 C9 N1 . . . . 170.15(14) ?

loop_
_cod_related_entry_id
_cod_related_entry_database
_cod_related_entry_code
1 ChemSpider 30656239
